data_7052616
loop_
_publ_author_name
'Gong, Yunnan'
'Liu, Chongbo'
'Wen, Huiliang'
'Yan, Liushui'
'Xiong, Zhiqiang'
'Ding, Liang'

_publ_section_title
;
 Structural diversity and properties of M(ii) phenyl substituted
 pyrazole carboxylate complexes with 0D-, 1D-, 2D- and 3D frameworks
;
_journal_issue 4
_journal_name_full 'New Journal of Chemistry'
_journal_page_first 865
_journal_paper_doi 10.1039/c0nj00904k
_journal_volume 35
_journal_year 2011
_chemical_formula_sum 'C20 H18 Cu N4 O6'
_chemical_formula_weight 473.92
_chemical_name_systematic
;
?
;
_space_group_IT_number 14
_symmetry_cell_setting monoclinic
_symmetry_space_group_name_Hall '-P 2yn'
_symmetry_space_group_name_H-M 'P 1 21/n 1'
_atom_sites_solution_hydrogens geom
_atom_sites_solution_primary direct
_atom_sites_solution_secondary difmap
_audit_creation_method SHELXL-97
_cell_angle_alpha 90.00
_cell_angle_beta 106.2930(10)
_cell_angle_gamma 90.00
_cell_formula_units_Z 2
_cell_length_a 5.0443(6)
_cell_length_b 32.161(4)
_cell_length_c 6.3234(8)
_cell_measurement_reflns_used 2772
_cell_measurement_temperature 292(2)
_cell_measurement_theta_max 26.60
_cell_measurement_theta_min 2.53
_cell_volume 984.6(2)
_computing_cell_refinement 'Bruker SMART'
_computing_data_collection 'Bruker SMART'
_computing_data_reduction 'Bruker SAINT'
_computing_molecular_graphics 'Bruker SHELXTL'
_computing_publication_material 'Bruker SHELXTL'
_computing_structure_refinement 'SHELXL-97 (Sheldrick, 1997)'
_computing_structure_solution 'SHELXS-97 (Sheldrick, 1990)'
_diffrn_ambient_temperature 292(2)
_diffrn_measured_fraction_theta_full 0.996
_diffrn_measured_fraction_theta_max 0.996
_diffrn_measurement_device_type 'CCD area detector'
_diffrn_measurement_method 'phi and omega scans'
_diffrn_radiation_monochromator graphite
_diffrn_radiation_source 'fine-focus sealed tube'
_diffrn_radiation_type MoK\a
_diffrn_radiation_wavelength 0.71073
_diffrn_reflns_av_R_equivalents 0.0272
_diffrn_reflns_av_sigmaI/netI 0.0258
_diffrn_reflns_limit_h_max 6
_diffrn_reflns_limit_h_min -6
_diffrn_reflns_limit_k_max 39
_diffrn_reflns_limit_k_min -41
_diffrn_reflns_limit_l_max 8
_diffrn_reflns_limit_l_min -8
_diffrn_reflns_number 8611
_diffrn_reflns_theta_full 27.49
_diffrn_reflns_theta_max 27.49
_diffrn_reflns_theta_min 2.53
_diffrn_standards_number 0
_exptl_absorpt_coefficient_mu 1.157
_exptl_absorpt_correction_T_max 0.8285
_exptl_absorpt_correction_T_min 0.6897
_exptl_absorpt_correction_type multi-scan
_exptl_absorpt_process_details sadabs
_exptl_crystal_colour blue
_exptl_crystal_density_diffrn 1.599
_exptl_crystal_density_method 'not measured'
_exptl_crystal_description block
_exptl_crystal_F_000 486
_exptl_crystal_size_max 0.35
_exptl_crystal_size_mid 0.25
_exptl_crystal_size_min 0.17
_refine_diff_density_max 0.340
_refine_diff_density_min -0.318
_refine_diff_density_rms 0.053
_refine_ls_extinction_method none
_refine_ls_goodness_of_fit_ref 1.078
_refine_ls_hydrogen_treatment mixed
_refine_ls_matrix_type full
_refine_ls_number_parameters 150
_refine_ls_number_reflns 2254
_refine_ls_number_restraints 3
_refine_ls_restrained_S_all 1.077
_refine_ls_R_factor_all 0.0465
_refine_ls_R_factor_gt 0.0367
_refine_ls_shift/su_max 0.000
_refine_ls_shift/su_mean 0.000
_refine_ls_structure_factor_coef Fsqd
_refine_ls_weighting_details 'calc w=1/[\s^2^(Fo^2^)+(0.0302P)^2^+0.7200P] where P=(Fo^2^+2Fc^2^)/3'
_refine_ls_weighting_scheme calc
_refine_ls_wR_factor_gt 0.0796
_refine_ls_wR_factor_ref 0.0838
_reflns_number_gt 1907
_reflns_number_total 2254
_reflns_threshold_expression >2sigma(I)
_cod_data_source_file c0nj00904k.txt
_cod_data_source_block 2
_cod_depositor_comments
;
The following automatic conversions were performed:
'_symmetry_cell_setting' value 'Monoclinic' changed to 'monoclinic'
according to '/home/saulius/struct/CIF-dictionaries/cif_core.dic'
dictionary named 'cif_core.dic' version 2.4.1 from 2010-06-29.

Automatic conversion script
Id: cif_fix_enum 1555 2011-01-17 13:19:09Z saulius 
;
_cod_original_sg_symbol_H-M P2(1)/n
_cod_database_code 7052616

loop_
_symmetry_equiv_pos_as_xyz
'x, y, z'
'-x+1/2, y+1/2, -z+1/2'
'-x, -y, -z'
'x-1/2, -y-1/2, z-1/2'

loop_
_atom_site_label
_atom_site_type_symbol
_atom_site_fract_x
_atom_site_fract_y
_atom_site_fract_z
_atom_site_U_iso_or_equiv
_atom_site_adp_type
_atom_site_occupancy
_atom_site_symmetry_multiplicity
_atom_site_calc_flag
_atom_site_refinement_flags
_atom_site_disorder_assembly
_atom_site_disorder_group
Cu1 Cu 0.5000 0.0000 0.0000 0.03166(13) Uani 1 2 d S . .
O1 O 0.3462(3) 0.01796(5) 0.2440(2) 0.0325(3) Uani 1 1 d . . .
O2 O 0.3301(4) 0.07235(5) 0.4604(3) 0.0404(4) Uani 1 1 d . . .
O3 O 0.0850(4) 0.03336(6) -0.2706(3) 0.0380(4) Uani 1 1 d D . .
N1 N 0.6670(4) 0.05536(5) 0.0513(3) 0.0294(4) Uani 1 1 d . . .
N2 N 0.8212(4) 0.08034(5) -0.0348(3) 0.0301(4) Uani 1 1 d . . .
H2 H 0.8956 0.0730 -0.1359 0.036 Uiso 1 1 calc R . .
C1 C 0.4084(4) 0.05525(7) 0.3144(3) 0.0288(5) Uani 1 1 d . . .
C2 C 0.5895(4) 0.07783(7) 0.2015(3) 0.0277(4) Uani 1 1 d . . .
C3 C 0.6964(4) 0.11779(7) 0.2111(4) 0.0302(5) Uani 1 1 d . . .
H3 H 0.6732 0.1395 0.3017 0.036 Uiso 1 1 calc R . .
C4 C 0.8454(4) 0.11852(6) 0.0569(4) 0.0282(4) Uani 1 1 d . . .
C5 C 1.0091(5) 0.15138(7) -0.0085(4) 0.0328(5) Uani 1 1 d . . .
C6 C 1.0740(6) 0.18727(8) 0.1155(5) 0.0473(6) Uani 1 1 d . . .
H6 H 1.0067 0.1911 0.2368 0.057 Uiso 1 1 calc R . .
C7 C 1.2389(7) 0.21770(9) 0.0605(6) 0.0641(9) Uani 1 1 d . . .
H7 H 1.2821 0.2417 0.1454 0.077 Uiso 1 1 calc R . .
C8 C 1.3376(6) 0.21240(9) -0.1183(6) 0.0642(9) Uani 1 1 d . . .
H8 H 1.4482 0.2328 -0.1543 0.077 Uiso 1 1 calc R . .
C9 C 1.2744(6) 0.17720(10) -0.2448(5) 0.0565(8) Uani 1 1 d . . .
H9 H 1.3419 0.1738 -0.3663 0.068 Uiso 1 1 calc R . .
C10 C 1.1097(5) 0.14664(8) -0.1918(4) 0.0438(6) Uani 1 1 d . . .
H10 H 1.0662 0.1229 -0.2786 0.053 Uiso 1 1 calc R . .
H1W H 0.138(6) 0.0417(9) -0.376(4) 0.069(10) Uiso 1 1 d D . .
H2W H -0.041(5) 0.0163(8) -0.312(5) 0.075(11) Uiso 1 1 d D . .

loop_
_atom_site_aniso_label
_atom_site_aniso_U_11
_atom_site_aniso_U_22
_atom_site_aniso_U_33
_atom_site_aniso_U_23
_atom_site_aniso_U_13
_atom_site_aniso_U_12
Cu1 0.0386(2) 0.0297(2) 0.0341(2) -0.00583(17) 0.02227(17) -0.00911(17)
O1 0.0365(9) 0.0338(8) 0.0339(8) -0.0019(7) 0.0207(7) -0.0071(7)
O2 0.0523(11) 0.0407(9) 0.0388(9) -0.0036(7) 0.0301(8) -0.0031(8)
O3 0.0416(10) 0.0443(10) 0.0361(9) -0.0051(8) 0.0239(8) -0.0093(8)
N1 0.0332(10) 0.0304(10) 0.0301(9) -0.0028(7) 0.0177(8) -0.0060(7)
N2 0.0334(10) 0.0325(10) 0.0311(10) -0.0029(8) 0.0203(8) -0.0064(8)
C1 0.0276(11) 0.0349(12) 0.0264(11) 0.0032(9) 0.0115(9) 0.0006(9)
C2 0.0286(11) 0.0311(11) 0.0260(10) -0.0003(8) 0.0119(9) 0.0004(8)
C3 0.0315(11) 0.0298(11) 0.0320(12) -0.0033(9) 0.0133(9) 0.0002(9)
C4 0.0282(10) 0.0277(11) 0.0296(11) 0.0016(9) 0.0094(9) 0.0005(8)
C5 0.0285(11) 0.0303(11) 0.0402(12) 0.0071(10) 0.0108(9) 0.0008(9)
C6 0.0478(15) 0.0366(14) 0.0641(18) -0.0051(12) 0.0264(13) -0.0063(11)
C7 0.0610(19) 0.0357(15) 0.104(3) -0.0046(15) 0.0363(19) -0.0135(13)
C8 0.0521(18) 0.0476(17) 0.101(3) 0.0248(17) 0.0345(18) -0.0060(14)
C9 0.0530(17) 0.0655(19) 0.0588(18) 0.0232(15) 0.0287(14) -0.0018(14)
C10 0.0481(15) 0.0462(15) 0.0411(14) 0.0055(11) 0.0189(12) -0.0060(11)

loop_
_atom_type_symbol
_atom_type_description
_atom_type_scat_dispersion_real
_atom_type_scat_dispersion_imag
_atom_type_scat_source
C C 0.0033 0.0016 'International Tables Vol C Tables 4.2.6.8 and 6.1.1.4'
H H 0.0000 0.0000 'International Tables Vol C Tables 4.2.6.8 and 6.1.1.4'
N N 0.0061 0.0033 'International Tables Vol C Tables 4.2.6.8 and 6.1.1.4'
O O 0.0106 0.0060 'International Tables Vol C Tables 4.2.6.8 and 6.1.1.4'
Cu Cu 0.3201 1.2651 'International Tables Vol C Tables 4.2.6.8 and 6.1.1.4'

loop_
_geom_angle_atom_site_label_1
_geom_angle_atom_site_label_2
_geom_angle_atom_site_label_3
_geom_angle
_geom_angle_site_symmetry_1
_geom_angle_site_symmetry_3
_geom_angle_publ_flag
N1 Cu1 N1 180.0 . 3_655 ?
N1 Cu1 O1 98.56(6) . 3_655 ?
N1 Cu1 O1 81.44(6) 3_655 3_655 ?
N1 Cu1 O1 81.44(6) . . ?
N1 Cu1 O1 98.56(6) 3_655 . ?
O1 Cu1 O1 180.0 3_655 . ?
N1 Cu1 O3 87.85(7) . . ?
N1 Cu1 O3 92.15(7) 3_655 . ?
O1 Cu1 O3 91.56(6) 3_655 . ?
O1 Cu1 O3 88.44(6) . . ?
C1 O1 Cu1 115.29(13) . . ?
Cu1 O3 H1W 107(2) . . ?
Cu1 O3 H2W 110(2) . . ?
H1W O3 H2W 111(2) . . ?
C2 N1 N2 106.51(17) . . ?
C2 N1 Cu1 114.33(14) . . ?
N2 N1 Cu1 138.77(14) . . ?
N1 N2 C4 111.41(17) . . ?
N1 N2 H2 124.3 . . ?
C4 N2 H2 124.3 . . ?
O2 C1 O1 125.27(19) . . ?
O2 C1 C2 120.58(19) . . ?
O1 C1 C2 114.14(18) . . ?
N1 C2 C3 110.16(18) . . ?
N1 C2 C1 114.60(18) . . ?
C3 C2 C1 135.23(19) . . ?
C4 C3 C2 105.36(19) . . ?
C4 C3 H3 127.3 . . ?
C2 C3 H3 127.3 . . ?
N2 C4 C3 106.56(18) . . ?
N2 C4 C5 121.60(19) . . ?
C3 C4 C5 131.8(2) . . ?
C6 C5 C10 118.6(2) . . ?
C6 C5 C4 120.2(2) . . ?
C10 C5 C4 121.2(2) . . ?
C5 C6 C7 120.6(3) . . ?
C5 C6 H6 119.7 . . ?
C7 C6 H6 119.7 . . ?
C8 C7 C6 120.1(3) . . ?
C8 C7 H7 120.0 . . ?
C6 C7 H7 120.0 . . ?
C7 C8 C9 120.4(3) . . ?
C7 C8 H8 119.8 . . ?
C9 C8 H8 119.8 . . ?
C8 C9 C10 120.1(3) . . ?
C8 C9 H9 120.0 . . ?
C10 C9 H9 120.0 . . ?
C9 C10 C5 120.3(3) . . ?
C9 C10 H10 119.9 . . ?
C5 C10 H10 119.9 . . ?

loop_
_geom_bond_atom_site_label_1
_geom_bond_atom_site_label_2
_geom_bond_distance
_geom_bond_site_symmetry_2
_geom_bond_publ_flag
Cu1 N1 1.9572(17) . ?
Cu1 N1 1.9573(17) 3_655 ?
Cu1 O1 1.9968(14) 3_655 ?
Cu1 O1 1.9968(14) . ?
Cu1 O3 2.5400(19) . ?
O1 C1 1.287(3) . ?
O2 C1 1.231(3) . ?
O3 H1W 0.827(10) . ?
O3 H2W 0.825(10) . ?
N1 C2 1.336(3) . ?
N1 N2 1.336(2) . ?
N2 C4 1.349(3) . ?
N2 H2 0.8600 . ?
C1 C2 1.496(3) . ?
C2 C3 1.388(3) . ?
C3 C4 1.388(3) . ?
C3 H3 0.9300 . ?
C4 C5 1.470(3) . ?
C5 C6 1.382(3) . ?
C5 C10 1.398(3) . ?
C6 C7 1.390(4) . ?
C6 H6 0.9300 . ?
C7 C8 1.368(5) . ?
C7 H7 0.9300 . ?
C8 C9 1.371(5) . ?
C8 H8 0.9300 . ?
C9 C10 1.387(3) . ?
C9 H9 0.9300 . ?
C10 H10 0.9300 . ?

loop_
_geom_hbond_atom_site_label_D
_geom_hbond_atom_site_label_H
_geom_hbond_atom_site_label_A
_geom_hbond_distance_DH
_geom_hbond_distance_HA
_geom_hbond_distance_DA
_geom_hbond_angle_DHA
_geom_hbond_site_symmetry_A
N2 H2 O3 0.86 1.93 2.719(2) 152.0 1_655
O3 H1W O2 0.827(10) 1.884(13) 2.678(2) 161(3) 1_554
O3 H2W O1 0.825(10) 2.033(17) 2.773(2) 149(3) 3

loop_
_geom_torsion_atom_site_label_1
_geom_torsion_atom_site_label_2
_geom_torsion_atom_site_label_3
_geom_torsion_atom_site_label_4
_geom_torsion
_geom_torsion_site_symmetry_1
_geom_torsion_site_symmetry_2
_geom_torsion_site_symmetry_3
_geom_torsion_site_symmetry_4
_geom_torsion_publ_flag
N1 Cu1 O1 C1 2.75(15) . . . . ?
N1 Cu1 O1 C1 -177.25(15) 3_655 . . . ?
O1 Cu1 O1 C1 -14(3) 3_655 . . . ?
O3 Cu1 O1 C1 -85.31(15) . . . . ?
N1 Cu1 N1 C2 -81(3) 3_655 . . . ?
O1 Cu1 N1 C2 175.94(15) 3_655 . . . ?
O1 Cu1 N1 C2 -4.06(15) . . . . ?
O3 Cu1 N1 C2 84.69(16) . . . . ?
N1 Cu1 N1 N2 108(3) 3_655 . . . ?
O1 Cu1 N1 N2 4.4(2) 3_655 . . . ?
O1 Cu1 N1 N2 -175.6(2) . . . . ?
O3 Cu1 N1 N2 -86.8(2) . . . . ?
C2 N1 N2 C4 0.1(2) . . . . ?
Cu1 N1 N2 C4 172.02(17) . . . . ?
Cu1 O1 C1 O2 178.61(18) . . . . ?
Cu1 O1 C1 C2 -1.0(2) . . . . ?
N2 N1 C2 C3 0.0(2) . . . . ?
Cu1 N1 C2 C3 -174.22(15) . . . . ?
N2 N1 C2 C1 178.84(17) . . . . ?
Cu1 N1 C2 C1 4.7(2) . . . . ?
O2 C1 C2 N1 178.0(2) . . . . ?
O1 C1 C2 N1 -2.4(3) . . . . ?
O2 C1 C2 C3 -3.5(4) . . . . ?
O1 C1 C2 C3 176.1(2) . . . . ?
N1 C2 C3 C4 0.0(2) . . . . ?
C1 C2 C3 C4 -178.6(2) . . . . ?
N1 N2 C4 C3 -0.1(2) . . . . ?
N1 N2 C4 C5 179.06(19) . . . . ?
C2 C3 C4 N2 0.1(2) . . . . ?
C2 C3 C4 C5 -179.0(2) . . . . ?
N2 C4 C5 C6 -167.6(2) . . . . ?
C3 C4 C5 C6 11.3(4) . . . . ?
N2 C4 C5 C10 10.3(3) . . . . ?
C3 C4 C5 C10 -170.8(2) . . . . ?
C10 C5 C6 C7 -0.8(4) . . . . ?
C4 C5 C6 C7 177.2(3) . . . . ?
C5 C6 C7 C8 0.3(5) . . . . ?
C6 C7 C8 C9 0.2(5) . . . . ?
C7 C8 C9 C10 -0.1(5) . . . . ?
C8 C9 C10 C5 -0.5(4) . . . . ?
C6 C5 C10 C9 0.9(4) . . . . ?
C4 C5 C10 C9 -177.1(2) . . . . ?
